data_7060147
loop_
_publ_author_name
'Aldoshin, Sergey'
'Ivakhnenko, Eugeny'
'Shilov, Gennadii'
'Tkachev, Valerii'
'Utenyshev, Andrei'
'Palii, Andreii'
'Dorovatovskii, Pavel'
'Kovalenko, Anastasiia'
'Morgunov, Roman'
'Metelitsa, Anatoly'
'Minkin, Vladimir'

_publ_section_title
;
 Synthesis, crystal molecular structure, and magnetic characteristics of
 coordination polymers formed by Co(ii) diketonates with pentaheterocyclic
 triphenodioxazines
;
_journal_issue 1
_journal_name_full 'New Journal of Chemistry'
_journal_page_first 304
_journal_page_last 313
_journal_paper_doi 10.1039/D0NJ05279E
_journal_volume 45
_journal_year 2021
_chemical_formula_sum 'C114 H114 Cl4 Co N8 O12'
_chemical_formula_weight 1988.01
_space_group_crystal_system monoclinic
_space_group_IT_number 14
_space_group_name_Hall '-P 2ybc'
_space_group_name_H-M_alt 'P 1 21/c 1'
_atom_sites_solution_hydrogens geom
_atom_sites_solution_primary direct
_atom_sites_solution_secondary difmap
_audit_creation_method SHELXTL
_audit_update_record
;
2020-10-08 deposited with the CCDC.	2020-11-20 downloaded from the CCDC.
;
_cell_angle_alpha 90.00
_cell_angle_beta 91.14(3)
_cell_angle_gamma 90.00
_cell_formula_units_Z 1
_cell_length_a 20.251(4)
_cell_length_b 6.5960(13)
_cell_length_c 18.852(4)
_cell_measurement_reflns_used 500
_cell_measurement_temperature 100(2)
_cell_measurement_theta_max 30.981
_cell_measurement_theta_min 1.122
_cell_volume 2517.7(9)
_computing_cell_refinement 'bruker XSCANS'
_computing_data_collection 'bruker XSCANS'
_computing_data_reduction 'BRUKER SHELXTL'
_computing_molecular_graphics 'BRUKER SHELXTL'
_computing_publication_material 'BRUKER SHELXTL'
_computing_structure_refinement 'BRUKER SHELXTL'
_computing_structure_solution 'BRUKER SHELXTL'
_diffrn_ambient_temperature 100(2)
_diffrn_measured_fraction_theta_full 0.992
_diffrn_measured_fraction_theta_max 0.992
_diffrn_measurement_device_type 'Rayonix SX165 CCD'
_diffrn_measurement_method '\f scans'
_diffrn_radiation_monochromator graphite
_diffrn_radiation_type synchrotron
_diffrn_radiation_wavelength 0.79272
_diffrn_reflns_av_R_equivalents 0.0534
_diffrn_reflns_av_sigmaI/netI 0.0339
_diffrn_reflns_limit_h_max 26
_diffrn_reflns_limit_h_min -26
_diffrn_reflns_limit_k_max 8
_diffrn_reflns_limit_k_min -8
_diffrn_reflns_limit_l_max 24
_diffrn_reflns_limit_l_min -24
_diffrn_reflns_number 32055
_diffrn_reflns_theta_full 30.98
_diffrn_reflns_theta_max 30.98
_diffrn_reflns_theta_min 1.12
_exptl_absorpt_coefficient_mu 0.462
_exptl_absorpt_correction_T_max 1
_exptl_absorpt_correction_T_min 0.88
_exptl_crystal_colour 'clear red'
_exptl_crystal_density_diffrn 1.313
_exptl_crystal_density_method 'not measured'
_exptl_crystal_description prism
_exptl_crystal_F_000 1047
_exptl_crystal_size_max 0.10
_exptl_crystal_size_mid 0.10
_exptl_crystal_size_min 0.05
_refine_diff_density_max 1.064
_refine_diff_density_min -0.405
_refine_diff_density_rms 0.086
_refine_ls_extinction_coef 0.038(3)
_refine_ls_extinction_expression Fc^*^=kFc[1+0.001xFc^2^\l^3^/sin(2\q)]^-1/4^
_refine_ls_extinction_method SHELXL
_refine_ls_goodness_of_fit_ref 1.032
_refine_ls_hydrogen_treatment mixed
_refine_ls_matrix_type full
_refine_ls_number_parameters 337
_refine_ls_number_reflns 5738
_refine_ls_number_restraints 0
_refine_ls_restrained_S_all 1.032
_refine_ls_R_factor_all 0.0772
_refine_ls_R_factor_gt 0.0593
_refine_ls_shift/su_max 0.080
_refine_ls_shift/su_mean 0.001
_refine_ls_structure_factor_coef Fsqd
_refine_ls_weighting_details 'calc w=1/[\s^2^(Fo^2^)+(0.0991P)^2^+0.9016P] where P=(Fo^2^+2Fc^2^)/3'
_refine_ls_weighting_scheme calc
_refine_ls_wR_factor_gt 0.1588
_refine_ls_wR_factor_ref 0.1756
_reflns_number_gt 4387
_reflns_number_total 5738
_reflns_threshold_expression >2sigma(I)
_cod_data_source_file d0nj05279e5.cif
_cod_data_source_block 098
_cod_depositor_comments 'Adding full bibliography for 7060147--7060150.cif.'
_cod_database_code 7060147

loop_
_space_group_symop_operation_xyz
'x, y, z'
'-x, y+1/2, -z+1/2'
'-x, -y, -z'
'x, -y-1/2, z-1/2'

loop_
_symmetry_equiv_pos_as_xyz
'x, y, z'
'-x, y+1/2, -z+1/2'
'-x, -y, -z'
'x, -y-1/2, z-1/2'

loop_
_atom_site_label
_atom_site_type_symbol
_atom_site_fract_x
_atom_site_fract_y
_atom_site_fract_z
_atom_site_U_iso_or_equiv
_atom_site_adp_type
_atom_site_occupancy
_atom_site_symmetry_multiplicity
_atom_site_calc_flag
_atom_site_refinement_flags
_atom_site_disorder_assembly
_atom_site_disorder_group
Co1 Co 0.5000 0.0000 0.5000 0.0588(3) Uani 0.50 2 d SP . .
Cl1 Cl 0.22973(3) 0.05113(9) 0.40386(3) 0.05041(19) Uani 1 1 d . . .
O1 O 0.70543(6) 0.0344(2) 0.31948(6) 0.0354(3) Uani 1 1 d . . .
O2 O 0.45186(6) 0.0378(2) 0.21090(7) 0.0373(3) Uani 1 1 d . . .
O3 O 0.57075(13) 0.2096(4) 0.49565(15) 0.0423(6) Uani 0.50 1 d P . .
O4 O 0.43339(14) 0.2167(4) 0.51727(15) 0.0438(6) Uani 0.50 1 d P . .
N1 N 0.68115(8) 0.0464(2) 0.17129(8) 0.0338(3) Uani 1 1 d . . .
N2 N 0.47709(8) 0.0343(2) 0.36033(9) 0.0387(4) Uani 1 1 d . . .
C31 C 0.6249(2) 0.5214(7) 0.4854(2) 0.0465(10) Uani 0.50 1 d P A 2
H31A H 0.6474 0.5302 0.5318 0.070 Uiso 0.50 1 calc PR A 2
H31B H 0.6139 0.6581 0.4686 0.070 Uiso 0.50 1 calc PR A 2
H31C H 0.6541 0.4555 0.4515 0.070 Uiso 0.50 1 calc PR A 2
C29 C 0.5627(2) 0.3996(6) 0.49203(18) 0.0385(8) Uani 0.50 1 d P A 2
C28 C 0.5000 0.5000 0.5000 0.0449(7) Uani 1 2 d S . .
H28 H 0.5000 0.6370 0.5000 0.054 Uiso 0.50 1 d P . .
C27 C 0.4417 0.4050 0.5100 0.039 Uani 0.50 1 d P A 1
C30 C 0.3800 0.5335 0.5163 0.052 Uani 0.50 1 d P A 1
H30A H 0.3572 0.5410 0.4700 0.078 Uiso 0.50 1 calc PR A 1
H30B H 0.3923 0.6704 0.5318 0.078 Uiso 0.50 1 calc PR A 1
H30C H 0.3507 0.4723 0.5510 0.078 Uiso 0.50 1 calc PR A 1
C14 C 0.41335(10) 0.0378(3) 0.33114(11) 0.0380(4) Uani 1 1 d . . .
C15 C 0.35905(10) 0.0404(3) 0.37605(11) 0.0403(4) Uani 1 1 d . . .
H15 H 0.3656 0.0394 0.4261 0.048 Uiso 1 1 calc R . .
C16 C 0.29629(10) 0.0445(3) 0.34717(12) 0.0421(5) Uani 1 1 d . . .
C17 C 0.28392(10) 0.0446(3) 0.27430(12) 0.0413(4) Uani 1 1 d . . .
H17 H 0.2400 0.0466 0.2558 0.050 Uiso 1 1 calc R . .
C18 C 0.33739(10) 0.0417(3) 0.22926(11) 0.0399(4) Uani 1 1 d . . .
H18 H 0.3304 0.0415 0.1793 0.048 Uiso 1 1 calc R . .
C13 C 0.40081(10) 0.0389(3) 0.25785(11) 0.0372(4) Uani 1 1 d . . .
C4 C 0.51514(9) 0.0386(3) 0.23777(10) 0.0342(4) Uani 1 1 d . A .
C3 C 0.56489(9) 0.0416(3) 0.19139(10) 0.0350(4) Uani 1 1 d . . .
H3 H 0.5552 0.0438 0.1419 0.042 Uiso 1 1 calc R A .
C2 C 0.63234(9) 0.0417(3) 0.21617(9) 0.0329(4) Uani 1 1 d . A .
C8 C 0.74504(9) 0.0436(3) 0.20036(9) 0.0336(4) Uani 1 1 d . A .
C9 C 0.79865(9) 0.0464(3) 0.15496(10) 0.0358(4) Uani 1 1 d . . .
H9 H 0.7908 0.0539 0.1052 0.043 Uiso 1 1 calc R A .
C10 C 0.86326(9) 0.0384(3) 0.18116(10) 0.0363(4) Uani 1 1 d . A .
C19 C 0.92202(10) 0.0471(3) 0.13078(10) 0.0401(4) Uani 1 1 d . . .
C20 C 0.91136(12) -0.0996(5) 0.06895(13) 0.0630(7) Uani 1 1 d . A .
H20A H 0.9082 -0.2384 0.0872 0.095 Uiso 1 1 calc R . .
H20B H 0.9486 -0.0900 0.0367 0.095 Uiso 1 1 calc R . .
H20C H 0.8704 -0.0646 0.0433 0.095 Uiso 1 1 calc R . .
C22 C 0.98764(11) -0.0042(4) 0.16778(12) 0.0496(5) Uani 1 1 d . A .
H22A H 0.9975 0.0976 0.2044 0.074 Uiso 1 1 calc R . .
H22B H 1.0229 -0.0047 0.1329 0.074 Uiso 1 1 calc R . .
H22C H 0.9846 -0.1383 0.1898 0.074 Uiso 1 1 calc R . .
C21 C 0.92697(10) 0.2630(4) 0.10129(12) 0.0506(5) Uani 1 1 d . A .
H21A H 0.8856 0.2982 0.0763 0.076 Uiso 1 1 calc R . .
H21B H 0.9636 0.2705 0.0682 0.076 Uiso 1 1 calc R . .
H21C H 0.9348 0.3583 0.1404 0.076 Uiso 1 1 calc R . .
C11 C 0.87285(10) 0.0278(3) 0.25488(10) 0.0377(4) Uani 1 1 d . . .
H11 H 0.9168 0.0217 0.2732 0.045 Uiso 1 1 calc R A .
C12 C 0.82118(10) 0.0257(3) 0.30284(10) 0.0352(4) Uani 1 1 d . A .
C23 C 0.83298(10) 0.0101(3) 0.38337(10) 0.0389(4) Uani 1 1 d . . .
C25 C 0.90671(11) -0.0047(4) 0.40234(11) 0.0501(5) Uani 1 1 d . A .
H25A H 0.9254 -0.1253 0.3799 0.075 Uiso 1 1 calc R . .
H25B H 0.9125 -0.0148 0.4540 0.075 Uiso 1 1 calc R . .
H25C H 0.9294 0.1166 0.3853 0.075 Uiso 1 1 calc R . .
C26 C 0.80533(11) 0.1985(3) 0.42045(10) 0.0431(5) Uani 1 1 d . A .
H26A H 0.8268 0.3202 0.4020 0.065 Uiso 1 1 calc R . .
H26B H 0.8140 0.1883 0.4717 0.065 Uiso 1 1 calc R . .
H26C H 0.7576 0.2069 0.4113 0.065 Uiso 1 1 calc R . .
C24 C 0.79995(11) -0.1843(3) 0.41109(10) 0.0457(5) Uani 1 1 d . A .
H24A H 0.7519 -0.1736 0.4046 0.069 Uiso 1 1 calc R . .
H24B H 0.8109 -0.2013 0.4616 0.069 Uiso 1 1 calc R . .
H24C H 0.8160 -0.3017 0.3846 0.069 Uiso 1 1 calc R . .
C7 C 0.75758(9) 0.0353(3) 0.27349(9) 0.0330(4) Uani 1 1 d . . .
C1 C 0.64234(9) 0.0366(3) 0.29290(10) 0.0334(4) Uani 1 1 d . . .
C6 C 0.59281(10) 0.0334(3) 0.33942(10) 0.0357(4) Uani 1 1 d . A .
H6 H 0.6026 0.0297 0.3889 0.043 Uiso 1 1 calc R . .
C5 C 0.52555(10) 0.0353(3) 0.31481(10) 0.0361(4) Uani 1 1 d . . .

loop_
_atom_site_aniso_label
_atom_site_aniso_U_11
_atom_site_aniso_U_22
_atom_site_aniso_U_33
_atom_site_aniso_U_23
_atom_site_aniso_U_13
_atom_site_aniso_U_12
Co1 0.0348(4) 0.0366(4) 0.1055(8) -0.0061(4) 0.0133(5) -0.0003(3)
Cl1 0.0413(3) 0.0533(3) 0.0573(3) 0.0040(2) 0.0173(2) 0.0033(2)
O1 0.0332(7) 0.0448(8) 0.0282(6) 0.0006(5) 0.0002(5) 0.0004(5)
O2 0.0319(7) 0.0412(8) 0.0391(7) -0.0001(5) 0.0033(5) -0.0001(5)
O3 0.0382(14) 0.0441(16) 0.0449(15) -0.0006(12) 0.0033(11) -0.0017(11)
O4 0.0394(14) 0.0454(16) 0.0467(15) -0.0004(12) 0.0036(12) 0.0039(12)
N1 0.0338(8) 0.0373(8) 0.0304(7) -0.0010(6) -0.0006(6) -0.0013(6)
N2 0.0389(9) 0.0360(9) 0.0414(9) 0.0004(6) 0.0069(7) 0.0004(6)
C31 0.050(2) 0.051(2) 0.039(2) -0.0016(17) 0.0048(17) -0.0089(18)
C29 0.045(2) 0.045(2) 0.0249(15) -0.0023(14) -0.0010(14) -0.0021(16)
C28 0.0511(17) 0.0435(15) 0.0401(14) -0.0007(12) -0.0014(12) 0.0029(12)
C27 0.044 0.049 0.025 -0.004 -0.001 0.006
C30 0.054 0.054 0.048 -0.012 -0.006 0.014
C14 0.0378(10) 0.0317(9) 0.0448(10) 0.0011(8) 0.0052(8) -0.0003(7)
C15 0.0419(10) 0.0352(10) 0.0442(10) 0.0019(8) 0.0081(8) 0.0022(8)
C16 0.0399(10) 0.0355(10) 0.0513(11) 0.0031(8) 0.0114(9) 0.0016(8)
C17 0.0359(10) 0.0359(10) 0.0523(11) 0.0007(8) 0.0049(8) 0.0018(7)
C18 0.0372(10) 0.0360(10) 0.0466(10) 0.0006(8) 0.0038(8) 0.0011(7)
C13 0.0363(9) 0.0314(9) 0.0444(10) 0.0005(7) 0.0082(8) 0.0008(7)
C4 0.0340(9) 0.0306(9) 0.0379(9) -0.0001(7) 0.0007(7) 0.0004(7)
C3 0.0375(10) 0.0345(10) 0.0331(9) -0.0008(7) -0.0006(7) 0.0001(7)
C2 0.0368(9) 0.0317(9) 0.0303(8) -0.0005(7) 0.0009(7) -0.0004(7)
C8 0.0353(9) 0.0350(9) 0.0305(8) -0.0012(7) -0.0010(7) -0.0015(7)
C9 0.0371(9) 0.0402(10) 0.0300(8) -0.0005(7) 0.0000(7) -0.0012(7)
C10 0.0359(9) 0.0383(10) 0.0348(9) -0.0018(7) 0.0006(7) -0.0011(7)
C19 0.0338(9) 0.0507(12) 0.0358(9) -0.0027(8) 0.0015(7) -0.0036(8)
C20 0.0467(12) 0.0863(19) 0.0568(13) -0.0285(13) 0.0198(10) -0.0181(12)
C22 0.0385(11) 0.0653(14) 0.0453(11) 0.0079(10) 0.0062(9) 0.0091(9)
C21 0.0345(10) 0.0637(14) 0.0537(12) 0.0149(10) 0.0037(9) 0.0002(9)
C11 0.0361(9) 0.0430(11) 0.0339(9) -0.0010(7) -0.0016(7) -0.0005(7)
C12 0.0381(10) 0.0358(9) 0.0315(8) -0.0003(7) -0.0035(7) 0.0018(7)
C23 0.0425(10) 0.0439(11) 0.0301(8) 0.0003(7) -0.0044(7) 0.0042(8)
C25 0.0442(12) 0.0703(15) 0.0355(10) -0.0001(9) -0.0077(8) 0.0073(10)
C26 0.0512(11) 0.0445(11) 0.0333(9) -0.0032(8) -0.0048(8) 0.0027(9)
C24 0.0582(12) 0.0443(11) 0.0343(9) 0.0049(8) -0.0050(8) 0.0021(9)
C7 0.0358(9) 0.0345(9) 0.0289(8) -0.0004(7) 0.0017(7) -0.0004(7)
C1 0.0355(9) 0.0325(9) 0.0320(8) 0.0005(7) -0.0010(7) 0.0002(7)
C6 0.0403(10) 0.0370(10) 0.0298(8) 0.0004(7) 0.0026(7) 0.0002(7)
C5 0.0393(10) 0.0317(9) 0.0374(9) -0.0001(7) 0.0055(7) 0.0004(7)

loop_
_atom_type_symbol
_atom_type_description
_atom_type_scat_dispersion_real
_atom_type_scat_dispersion_imag
_atom_type_scat_source
C C 0.0047 0.0021 'International Tables Vol C Tables 4.2.6.8 and 6.1.1.4'
H H 0.0000 0.0000 'International Tables Vol C Tables 4.2.6.8 and 6.1.1.4'
Cl Cl 0.1748 0.1985 'International Tables Vol C Tables 4.2.6.8 and 6.1.1.4'
Co Co 0.3523 1.1772 'International Tables Vol C Tables 4.2.6.8 and 6.1.1.4'
N N 0.0086 0.0042 'International Tables Vol C Tables 4.2.6.8 and 6.1.1.4'
O O 0.0148 0.0078 'International Tables Vol C Tables 4.2.6.8 and 6.1.1.4'

loop_
_geom_angle_atom_site_label_1
_geom_angle_atom_site_label_2
_geom_angle_atom_site_label_3
_geom_angle
_geom_angle_site_symmetry_1
_geom_angle_site_symmetry_3
_geom_angle_publ_flag
O3 Co1 O3 180.0 . 3_656 ?
O3 Co1 O4 89.92(12) . . ?
O3 Co1 O4 90.08(12) 3_656 . ?
O3 Co1 O4 90.08(12) . 3_656 ?
O3 Co1 O4 89.92(12) 3_656 3_656 ?
O4 Co1 O4 179.999(1) . 3_656 ?
O3 Co1 N1 63.94(8) . . ?
O3 Co1 N1 116.06(8) 3_656 . ?
O4 Co1 N1 117.57(9) . . ?
O4 Co1 N1 62.43(8) 3_656 . ?
C1 O1 C7 119.51(14) . . ?
C4 O2 C13 118.19(15) . . ?
C29 O3 Co1 126.7(3) . . ?
C27 O4 Co1 126.50(18) . . ?
C2 N1 C8 116.76(15) . . ?
C2 N1 Co1 18.47(10) . . ?
C8 N1 Co1 98.30(10) . . ?
C5 N2 C14 116.06(17) . . ?
O3 C29 C28 124.2(3) . . ?
O3 C29 C31 115.3(4) . . ?
C28 C29 C31 120.3(3) . . ?
C27 C28 C27 180.0 3_666 . ?
C27 C28 C29 125.01(16) 3_666 3_666 ?
C27 C28 C29 54.99(16) . 3_666 ?
C27 C28 C29 54.99(16) 3_666 . ?
C27 C28 C29 125.02(16) . . ?
C29 C28 C29 179.998(1) 3_666 . ?
O4 C27 C28 126.20(12) . . ?
O4 C27 C30 115.45(12) . . ?
C28 C27 C30 118.3 . . ?
N2 C14 C13 122.57(18) . . ?
N2 C14 C15 119.58(18) . . ?
C13 C14 C15 117.85(19) . . ?
C16 C15 C14 119.5(2) . . ?
C15 C16 C17 122.58(19) . . ?
C15 C16 Cl1 118.69(17) . . ?
C17 C16 Cl1 118.73(16) . . ?
C18 C17 C16 118.44(19) . . ?
C13 C18 C17 119.4(2) . . ?
O2 C13 C18 116.99(18) . . ?
O2 C13 C14 120.77(18) . . ?
C18 C13 C14 122.24(18) . . ?
C3 C4 O2 117.81(17) . . ?
C3 C4 C5 123.34(18) . . ?
O2 C4 C5 118.85(17) . . ?
C4 C3 C2 120.53(17) . . ?
N1 C2 C3 120.91(16) . . ?
N1 C2 C1 123.25(17) . . ?
C3 C2 C1 115.84(17) . . ?
C9 C8 N1 119.04(16) . . ?
C9 C8 C7 118.49(17) . . ?
N1 C8 C7 122.47(17) . . ?
C10 C9 C8 121.29(17) . . ?
C9 C10 C11 117.73(17) . . ?
C9 C10 C19 120.88(16) . . ?
C11 C10 C19 121.37(17) . . ?
C20 C19 C22 108.49(19) . . ?
C20 C19 C21 108.7(2) . . ?
C22 C19 C21 108.00(17) . . ?
C20 C19 C10 110.39(16) . . ?
C22 C19 C10 112.75(16) . . ?
C21 C19 C10 108.38(17) . . ?
C12 C11 C10 123.49(18) . . ?
C7 C12 C11 116.18(16) . . ?
C7 C12 C23 121.34(17) . . ?
C11 C12 C23 122.48(17) . . ?
C25 C23 C12 111.52(17) . . ?
C25 C23 C26 107.92(17) . . ?
C12 C23 C26 110.17(15) . . ?
C25 C23 C24 107.17(17) . . ?
C12 C23 C24 109.30(16) . . ?
C26 C23 C24 110.72(18) . . ?
O1 C7 C12 117.61(15) . . ?
O1 C7 C8 119.57(16) . . ?
C12 C7 C8 122.81(17) . . ?
C6 C1 O1 117.76(16) . . ?
C6 C1 C2 123.83(17) . . ?
O1 C1 C2 118.42(16) . . ?
C1 C6 C5 120.39(17) . . ?
N2 C5 C6 120.40(18) . . ?
N2 C5 C4 123.54(18) . . ?
C6 C5 C4 116.06(17) . . ?

loop_
_geom_bond_atom_site_label_1
_geom_bond_atom_site_label_2
_geom_bond_distance
_geom_bond_site_symmetry_2
_geom_bond_publ_flag
Co1 O3 1.994(3) . ?
Co1 O3 1.994(3) 3_656 ?
Co1 O4 1.997(3) . ?
Co1 O4 1.997(3) 3_656 ?
Co1 N1 7.270(3) . ?
Cl1 C16 1.737(2) . ?
O1 C1 1.363(2) . ?
O1 C7 1.380(2) . ?
O2 C4 1.369(2) . ?
O2 C13 1.374(2) . ?
O3 C29 1.265(5) . ?
O4 C27 1.261(3) . ?
N1 C2 1.314(2) . ?
N1 C8 1.395(2) . ?
N2 C5 1.316(2) . ?
N2 C14 1.393(3) . ?
C31 C29 1.502(6) . ?
C29 C28 1.443(4) . ?
C28 C27 1.3527 3_666 ?
C28 C27 1.3527 . ?
C28 C29 1.443(4) 3_666 ?
C27 C30 1.5166 . ?
C14 C13 1.400(3) . ?
C14 C15 1.401(3) . ?
C15 C16 1.373(3) . ?
C16 C17 1.391(3) . ?
C17 C18 1.389(3) . ?
C18 C13 1.383(3) . ?
C4 C3 1.347(3) . ?
C4 C5 1.464(3) . ?
C3 C2 1.435(3) . ?
C2 C1 1.457(2) . ?
C8 C9 1.396(3) . ?
C8 C7 1.398(2) . ?
C9 C10 1.390(3) . ?
C10 C11 1.401(3) . ?
C10 C19 1.538(3) . ?
C19 C20 1.527(3) . ?
C19 C22 1.526(3) . ?
C19 C21 1.533(3) . ?
C11 C12 1.397(3) . ?
C12 C7 1.393(3) . ?
C12 C23 1.535(2) . ?
C23 C25 1.532(3) . ?
C23 C26 1.536(3) . ?
C23 C24 1.543(3) . ?
C1 C6 1.345(3) . ?
C6 C5 1.430(3) . ?
